data_2003364
loop_
_publ_author_name
'Abdul-Ghani, M.'
'Pritchard, R. G.'
'Tipping, A. E.'

_publ_section_title 1-Trifluoroacetyl-3-trifluoromethyl-3a,8b-dihydro-1<i>H</i>,4<i>H</i>-indeno[1,2-<i>c</i>]pyrazole
_journal_issue 4
_journal_name_full 'Acta Crystallographica Section C'
_journal_page_first 770
_journal_page_last 772
_journal_paper_doi 10.1107/S0108270194011881
_journal_volume 51
_journal_year 1995
_chemical_compound_source ' synthesized at UMIST '
_chemical_formula_moiety 'C13 H8 F6 N2 O1'
_chemical_formula_structural 'C13 H8 F6 N2 O1'
_chemical_formula_sum 'C13 H8 F6 N2 O'
_chemical_formula_weight 322.21
_chemical_melting_point 379.0(10)
_chemical_name_systematic 1-Trifluoroacetyl-3-trifluoromethyl-3a,8b-dihydro-1H,4H-indeno[1,2-c]pyrazole
_space_group_IT_number 61
_symmetry_cell_setting orthorhombic
_symmetry_space_group_name_Hall '-P 2ac 2ab'
_symmetry_space_group_name_H-M 'P b c a'
_cell_angle_alpha 90
_cell_angle_beta 90
_cell_angle_gamma 90
_cell_formula_units_Z 8
_cell_length_a 10.648(2)
_cell_length_b 12.589(3)
_cell_length_c 18.594(4)
_cell_measurement_reflns_used 25
_cell_measurement_temperature 233
_cell_measurement_theta_max 21.3
_cell_measurement_theta_min 13.3
_cell_volume 2492.5(9)
_computing_cell_refinement 'P3/PC Diffractometer Control Software'
_computing_data_collection 'P3/PC Diffractometer Control Software (Siemens, 1990)'
_computing_data_reduction 'PROCESS TEXSAN (Molecular Structure Corporation, 1985)'
_computing_molecular_graphics 'ORTEPII (Johnson, 1976)'
_computing_publication_material 'FINISH TEXSAN'
_computing_structure_refinement 'LS TEXSAN'
_computing_structure_solution 'PROCESS TEXSAN (Molecular Structure Corporation, 1985)'
_diffrn_ambient_temperature 233
_diffrn_measurement_device 'Siemens R3m/V'
_diffrn_measurement_method \w/2\q
_diffrn_radiation_monochromator graphite
_diffrn_radiation_source 'X-ray tube'
_diffrn_radiation_type 'Mo K\a'
_diffrn_radiation_wavelength 0.71069
_diffrn_reflns_limit_h_max 12
_diffrn_reflns_limit_h_min 0
_diffrn_reflns_limit_k_max 14
_diffrn_reflns_limit_k_min 0
_diffrn_reflns_limit_l_max 21
_diffrn_reflns_limit_l_min 0
_diffrn_reflns_number 2393
_diffrn_reflns_theta_max 24.5
_diffrn_reflns_theta_min 2.0
_diffrn_standards_decay_% insignificant
_diffrn_standards_interval_count 150
_diffrn_standards_number 3
_exptl_absorpt_coefficient_mu 0.164
_exptl_crystal_colour colourless
_exptl_crystal_density_diffrn 1.717
_exptl_crystal_description plate
_exptl_crystal_F_000 1296.00
_exptl_crystal_size_max 0.40
_exptl_crystal_size_mid 0.30
_exptl_crystal_size_min 0.10
_refine_diff_density_max 0.19
_refine_diff_density_min -0.16
_refine_ls_extinction_method none
_refine_ls_goodness_of_fit_obs 1.150
_refine_ls_hydrogen_treatment noref
_refine_ls_matrix_type full
_refine_ls_number_parameters 227
_refine_ls_number_reflns 1075
_refine_ls_number_restraints 0
_refine_ls_R_factor_obs 0.0387
_refine_ls_shift/esd_max 0.09
_refine_ls_structure_factor_coef F
_refine_ls_weighting_scheme sigma
_refine_ls_wR_factor_obs 0.0458
_reflns_number_observed 1075
_reflns_number_total 2393
_reflns_observed_criterion I>3\s(I)
_cod_data_source_file li1130.cif
_cod_data_source_block GHAN7z
_cod_depositor_comments
;
 Marking atoms 'F13A1', 'F13B1', 'F13C1' and 'F13A2', 'F13B2', 'F13C2'
 as belonging to disorder sites '1' and '2' with the occupancies of
 '0.67(3)' and '0.33(3)' respectively after consulting the original
 publication.

 Antanas Vaitkus,
 2017-09-05

The following automatic conversions were performed:

'_chemical_melting_point' value ' 378-380 ' was changed to
'379.0(10)' - the average value was taken and precision was
estimated.

Automatic conversion script
Id: cif_fix_values 1715 2011-07-08 13:25:40Z adriana 
;
_cod_original_cell_volume 2492.0(10)
_cod_original_sg_symbol_H-M 'P b c a   '
_cod_original_formula_sum 'C13 H8 F6 N2 O1'
_cod_database_code 2003364

loop_
_symmetry_equiv_pos_as_xyz
x,y,z
1/2+x,1/2-y,-z
-x,1/2+y,1/2-z
1/2-x,-y,1/2+z
-x,-y,-z
1/2-x,1/2+y,z
x,1/2-y,1/2+z
1/2+x,y,1/2-z

loop_
_atom_site_aniso_label
_atom_site_aniso_U_11
_atom_site_aniso_U_12
_atom_site_aniso_U_13
_atom_site_aniso_U_22
_atom_site_aniso_U_23
_atom_site_aniso_U_33
F10A 0.068(2) -0.023(1) 0.004(1) 0.082(2) 0.014(1) 0.049(2)
F10B 0.052(1) 0.015(1) 0.022(1) 0.065(2) 0.004(1) 0.088(2)
F10C 0.053(1) -0.029(1) 0.002(1) 0.074(2) -0.005(1) 0.079(2)
F13A1 0.15(1) -0.081(8) 0.094(9) 0.105(9) -0.069(7) 0.101(10)
F13B1 0.139(9) 0.002(6) -0.025(7) 0.019(4) -0.004(3) 0.071(6)
F13C1 0.088(7) 0.014(5) -0.031(5) 0.088(6) -0.044(5) 0.081(6)
F13A2 0.093(8) 0.04(1) -0.007(10) 0.11(1) -0.082(10) 0.11(1)
F13B2 0.24(2) -0.13(2) 0.07(1) 0.11(2) -0.05(1) 0.08(1)
F13C2 0.13(2) 0.02(1) -0.042(9) 0.093(9) -0.023(6) 0.041(6)
O9 0.050(2) -0.006(1) -0.003(1) 0.042(2) -0.015(1) 0.053(2)
N1 0.034(2) -0.001(1) 0.001(1) 0.031(2) -0.007(1) 0.036(2)
N2 0.046(2) 0.001(2) 0.007(2) 0.029(2) -0.005(1) 0.034(2)
C3 0.045(2) -0.004(2) 0.002(2) 0.026(2) 0.000(2) 0.036(2)
C3A 0.044(2) -0.003(2) 0.002(2) 0.027(2) 0.000(2) 0.037(2)
C4 0.045(2) -0.007(2) 0.001(2) 0.056(3) -0.002(2) 0.045(2)
C4A 0.036(2) 0.004(2) 0.007(2) 0.053(2) 0.008(2) 0.036(2)
C5 0.047(3) 0.012(2) 0.009(2) 0.071(3) 0.014(2) 0.050(3)
C6 0.057(3) 0.027(3) 0.025(3) 0.064(3) 0.028(3) 0.074(4)
C7 0.069(3) 0.009(2) 0.036(3) 0.039(2) 0.004(2) 0.065(3)
C8 0.051(3) 0.001(2) 0.018(2) 0.037(2) -0.005(2) 0.044(2)
C8A 0.037(2) 0.001(2) 0.012(2) 0.036(2) 0.000(2) 0.031(2)
C8B 0.039(2) 0.000(2) 0.004(2) 0.030(2) -0.001(2) 0.031(2)
C9 0.040(2) 0.004(2) -0.006(2) 0.028(2) 0.001(2) 0.041(2)
C10 0.040(2) -0.010(2) 0.000(2) 0.046(2) -0.002(2) 0.049(3)
C13 0.062(3) -0.010(3) 0.002(3) 0.042(3) -0.009(2) 0.046(3)

loop_
_atom_site_label
_atom_site_fract_x
_atom_site_fract_y
_atom_site_fract_z
_atom_site_U_iso_or_equiv
_atom_site_occupancy
_atom_site_disorder_group
F10A 0.4777(2) 0.4432(2) 0.6999(1) 0.066(2) 1 .
F10B 0.3884(2) 0.5544(2) 0.6319(1) 0.068(2) 1 .
F10C 0.3774(2) 0.3903(2) 0.6090(1) 0.068(2) 1 .
F13A1 0.663(2) 0.736(2) 0.772(1) 0.11(1) 0.67(3) 1
F13B1 0.746(2) 0.8366(7) 0.6982(7) 0.076(5) 0.67(3) 1
F13C1 0.857(2) 0.737(1) 0.7588(9) 0.085(7) 0.67(3) 1
F13A2 0.628(1) 0.772(2) 0.742(2) 0.10(1) 0.33(3) 2
F13B2 0.793(4) 0.829(2) 0.702(1) 0.14(3) 0.33(3) 2
F13C2 0.787(4) 0.710(2) 0.7766(9) 0.08(1) 0.33(3) 2
O9 0.5766(2) 0.4128(2) 0.5345(2) 0.048(2) 1 .
N1 0.6565(3) 0.5386(2) 0.6048(2) 0.033(2) 1 .
N2 0.6423(3) 0.6037(2) 0.6632(2) 0.036(2) 1 .
C3 0.7363(3) 0.6629(3) 0.6654(2) 0.035(2) 1 .
C3A 0.8333(3) 0.6462(3) 0.6099(2) 0.036(2) 1 .
C4 0.9567(4) 0.6016(3) 0.6386(2) 0.048(3) 1 .
C4A 0.9637(3) 0.4933(3) 0.6079(2) 0.041(2) 1 .
C5 1.0589(4) 0.4208(3) 0.6182(2) 0.056(3) 1 .
C6 1.0522(4) 0.3266(4) 0.5830(3) 0.065(3) 1 .
C7 0.9541(5) 0.3042(3) 0.5387(3) 0.057(3) 1 .
C8 0.8583(4) 0.3753(3) 0.5288(2) 0.044(2) 1 .
C8A 0.8643(3) 0.4697(3) 0.5654(2) 0.034(2) 1 .
C8B 0.7727(3) 0.5593(3) 0.5643(2) 0.033(2) 1 .
C9 0.5679(3) 0.4702(3) 0.5858(2) 0.036(2) 1 .
C10 0.4523(4) 0.4657(3) 0.6330(2) 0.045(3) 1 .
C13 0.7436(5) 0.7433(4) 0.7226(3) 0.050(3) 1 .
H3A 0.8468 0.7089 0.5825 0.0433 1 .
H4A 1.0257 0.6435 0.6229 0.0582 1 .
H4B 0.9559 0.5991 0.6897 0.0582 1 .
H5 1.1276 0.4363 0.6490 0.0673 1 .
H6 1.1168 0.2754 0.5895 0.0782 1 .
H7 0.9520 0.2381 0.5141 0.0688 1 .
H8 0.7900 0.3597 0.4976 0.0528 1 .
H8B 0.7559 0.5828 0.5167 0.0399 1 .

loop_
_atom_type_symbol
_atom_type_scat_source
_atom_type_scat_dispersion_real
_atom_type_scat_dispersion_imag
C 'International Tables' 0.002 0.002
H 'International Tables' 0.000 0.000
N 'International Tables' 0.004 0.003
O 'International Tables' 0.008 0.006
F 'International Tables' 0.014 0.010

loop_
_geom_angle_atom_site_label_1
_geom_angle_atom_site_label_2
_geom_angle_atom_site_label_3
_geom_angle
_geom_angle_publ_flag
F13A2 F13A1 F13C2 129(2) ?
F13A2 F13A1 C13 77(2) ?
F13C2 F13A1 C13 53.4(7) ?
F13A2 F13B1 F13B2 124(3) ?
F13A2 F13B1 C13 50.9(7) ?
F13B2 F13B1 C13 78(3) ?
F13B2 F13C1 F13C2 99(2) ?
F13B2 F13C1 C13 47.0(10) ?
F13C2 F13C1 C13 58.0(10) ?
F13A1 F13A2 F13B1 105(2) ?
F13A1 F13A2 C13 67.0(10) ?
F13B1 F13A2 C13 47.0(8) ?
F13B1 F13B2 F13C1 127(4) ?
F13B1 F13B2 C13 78(3) ?
F13C1 F13B2 C13 53.2(9) ?
F13A1 F13C2 F13C1 134(2) ?
F13A1 F13C2 C13 58.6(8) ?
F13C1 F13C2 C13 83(2) ?
N2 N1 C8B 113.2(3) yes
N2 N1 C9 121.4(3) ?
C8B N1 C9 125.2(3) ?
N1 N2 C3 107.1(3) yes
N2 C3 C3A 116.9(3) yes
N2 C3 C13 118.5(4) ?
C3A C3 C13 124.5(4) ?
C3 C3A C4 114.2(3) yes
C3 C3A C8B 101.2(3) yes
C4 C3A C8B 107.1(3) yes
C3A C4 C4A 104.3(3) yes
C4 C4A C5 126.5(4) yes
C4 C4A C8A 112.8(3) yes
C5 C4A C8A 120.7(4) yes
C4A C5 C6 118.3(4) yes
C5 C6 C7 120.9(4) ?
C6 C7 C8 121.2(4) ?
C7 C8 C8A 117.7(4) ?
C4A C8A C8 121.1(4) yes
C4A C8A C8B 110.7(3) yes
C8 C8A C8B 128.1(3) yes
N1 C8B C3A 101.4(3) yes
N1 C8B C8A 114.2(3) yes
C3A C8B C8A 104.9(3) yes
O9 C9 N1 123.2(4) yes
O9 C9 C10 120.0(3) yes
N1 C9 C10 116.7(3) yes
F10A C10 F10B 108.0(3) ?
F10A C10 F10C 107.0(3) ?
F10A C10 C9 113.1(3) ?
F10B C10 F10C 107.1(3) ?
F10B C10 C9 112.4(3) ?
F10C C10 C9 108.8(3) ?
F13A1 C13 F13B1 110.0(10) ?
F13A1 C13 F13C1 103.9(9) ?
F13A1 C13 F13A2 36.1(9) ?
F13A1 C13 F13B2 125.0(10) ?
F13A1 C13 F13C2 68.0(9) ?
F13A1 C13 C3 115.8(5) ?
F13B1 C13 F13C1 102.2(8) ?
F13B1 C13 F13A2 82.0(10) ?
F13B1 C13 F13B2 24(2) ?
F13B1 C13 F13C2 129.0(10) ?
F13B1 C13 C3 112.5(7) ?
F13C1 C13 F13A2 133.6(8) ?
F13C1 C13 F13B2 80(2) ?
F13C1 C13 F13C2 39.0(10) ?
F13C1 C13 C3 111.1(6) ?
F13A2 C13 F13B2 104(2) ?
F13A2 C13 F13C2 103.0(10) ?
F13A2 C13 C3 109.4(8) ?
F13B2 C13 F13C2 113.0(10) ?
F13B2 C13 C3 113.0(10) ?
F13C2 C13 C3 112.9(8) ?
C3 C3A H3A 111.25 ?
C4 C3A H3A 111.26 ?
C8B C3A H3A 111.25 ?
C3A C4 H4A 110.75 ?
C3A C4 H4B 110.75 ?
C4A C4 H4A 110.75 ?
C4A C4 H4B 110.75 ?
H4A C4 H4B 109.46 ?
C4A C5 H5 120.86 ?
C6 C5 H5 120.82 ?
C5 C6 H6 119.57 ?
C7 C6 H6 119.51 ?
C6 C7 H7 119.41 ?
C8 C7 H7 119.37 ?
C7 C8 H8 121.17 ?
C8A C8 H8 121.15 ?
N1 C8B H8B 111.89 ?
C3A C8B H8B 111.89 ?
C8A C8B H8B 111.89 ?

loop_
_geom_bond_atom_site_label_1
_geom_bond_atom_site_label_2
_geom_bond_distance
_geom_bond_publ_flag
F10A C10 1.305(4) ?
F10B C10 1.308(4) ?
F10C C10 1.318(4) ?
F13A1 F13A2 0.81(2) ?
F13A1 F13C2 1.37(2) ?
F13A1 C13 1.260(10) ?
F13B1 F13A2 1.71(3) ?
F13B1 F13B2 0.52(4) ?
F13B1 C13 1.260(10) ?
F13C1 F13B2 1.71(3) ?
F13C1 F13C2 0.88(2) ?
F13C1 C13 1.390(10) ?
F13A2 C13 1.34(2) ?
F13B2 C13 1.26(2) ?
F13C2 C13 1.180(10) ?
O9 C9 1.202(4) yes
N1 N2 1.369(4) yes
N1 C8B 1.472(4) yes
N1 C9 1.325(4) yes
N2 C3 1.248(4) yes
C3 C3A 1.476(5) yes
C3 C13 1.470(5) yes
C3A C4 1.526(5) yes
C3A C8B 1.527(5) yes
C4 C4A 1.480(5) yes
C4A C5 1.378(5) yes
C4A C8A 1.354(5) yes
C5 C6 1.356(6) yes
C6 C7 1.361(7) yes
C7 C8 1.369(5) yes
C8 C8A 1.372(5) yes
C8A C8B 1.491(5) yes
C9 C10 1.513(5) yes
C3A H3A 0.950 ?
C4 H4A 0.950 ?
C4 H4B 0.950 ?
C5 H5 0.950 ?
C6 H6 0.950 ?
C7 H7 0.950 ?
C8 H8 0.950 ?
C8B H8B 0.950 ?
